data_4500049
loop_
_publ_author_name
'Emilie Voisin'
'Thierry Maris'
'James D. Wuest'

_publ_section_title
;
 Crystal Structures of Spiroborates Derived from 2,2'-Dihydroxybiphenyl
;
_journal_name_full 'Cryst. Growth & Design'
_journal_page_first 308
_journal_page_last 318
_journal_paper_doi 10.1021/cg700803k
_journal_volume 8
_journal_year 2008
_chemical_compound_source 'Synthesized by the authors. See text'
_chemical_formula_moiety 'C24 H20 P, C24 H16 B O4'
_chemical_formula_sum 'C48 H36 B O4 P'
_chemical_formula_weight 718.55
_chemical_name_systematic
; 
 ? 
;
_space_group_IT_number 14
_symmetry_cell_setting monoclinic
_symmetry_space_group_name_Hall '-P 2yn'
_symmetry_space_group_name_H-M 'P 1 21/n 1'
_atom_sites_solution_hydrogens geom
_atom_sites_solution_primary direct
_atom_sites_solution_secondary difmap
_audit_creation_method SHELXL-97
_cell_angle_alpha 90.00
_cell_angle_beta 95.84(3)
_cell_angle_gamma 90.00
_cell_formula_units_Z 4
_cell_length_a 11.866(2)
_cell_length_b 14.925(3)
_cell_length_c 21.304(4)
_cell_measurement_reflns_used 12131
_cell_measurement_temperature 291(2)
_cell_measurement_theta_max 70.04
_cell_measurement_theta_min 3.62
_cell_volume 3753.4(12)
_computing_cell_refinement 'CAD4 Program (Nonius 1989)'
_computing_data_collection 'CAD4 Program (Nonius 1989)'
_computing_data_reduction 'Local Program'
_computing_molecular_graphics 'SHELXTL (Bruker, 1997)'
_computing_publication_material 'UdMX (local program)'
_computing_structure_refinement 'SHELXL97 (Sheldrick, 1997)'
_computing_structure_solution 'SHELXS97 (Sheldrick, 1997)'
_diffrn_ambient_temperature 291(2)
_diffrn_measured_fraction_theta_full 1.000
_diffrn_measured_fraction_theta_max 1.000
_diffrn_measurement_device_type Enraf-Nonius-CAD4
_diffrn_measurement_method \w/2\q
_diffrn_radiation_monochromator graphite
_diffrn_radiation_source 'X-ray sealed tube'
_diffrn_radiation_type CuK\a
_diffrn_radiation_wavelength 1.54178
_diffrn_reflns_av_R_equivalents 0.000
_diffrn_reflns_av_sigmaI/netI 0.1440
_diffrn_reflns_limit_h_max 14
_diffrn_reflns_limit_h_min -14
_diffrn_reflns_limit_k_max 18
_diffrn_reflns_limit_k_min -18
_diffrn_reflns_limit_l_max 25
_diffrn_reflns_limit_l_min -25
_diffrn_reflns_number 32131
_diffrn_reflns_theta_full 70.04
_diffrn_reflns_theta_max 70.04
_diffrn_reflns_theta_min 3.62
_diffrn_standards_decay_% 0.09
_diffrn_standards_interval_time 60
_diffrn_standards_number 5
_exptl_absorpt_coefficient_mu 1.010
_exptl_absorpt_correction_T_max 0.9100
_exptl_absorpt_correction_T_min 0.7500
_exptl_absorpt_correction_type analytical
_exptl_absorpt_process_details 'from crystal shape'
_exptl_crystal_colour Colorless
_exptl_crystal_density_diffrn 1.272
_exptl_crystal_density_method 'not measured'
_exptl_crystal_description block
_exptl_crystal_F_000 1504
_exptl_crystal_size_max 0.30
_exptl_crystal_size_mid 0.12
_exptl_crystal_size_min 0.10
_refine_diff_density_max 0.224
_refine_diff_density_min -0.244
_refine_diff_density_rms 0.059
_refine_ls_extinction_method none
_refine_ls_goodness_of_fit_ref 1.063
_refine_ls_hydrogen_treatment constr
_refine_ls_matrix_type full
_refine_ls_number_parameters 487
_refine_ls_number_reflns 7121
_refine_ls_number_restraints 0
_refine_ls_restrained_S_all 1.043
_refine_ls_R_factor_all 0.0765
_refine_ls_R_factor_gt 0.0569
_refine_ls_shift/su_max 0.000
_refine_ls_shift/su_mean 0.000
_refine_ls_structure_factor_coef Fsqd
_refine_ls_weighting_details 'calc w=1/[\s^2^(Fo^2^)+(0.0100P)^2^+0.0000P] where P=(Fo^2^+2Fc^2^)/3'
_refine_ls_weighting_scheme calc
_refine_ls_wR_factor_gt 0.1154
_refine_ls_wR_factor_ref 0.1166
_reflns_number_gt 4793
_reflns_number_total 7121
_reflns_threshold_expression I>2\s(I)
_cod_data_source_file deposit.cif
_cod_data_source_block jiw945
_cod_original_cell_volume 3753.4(13)
_cod_original_sg_symbol_H-M P21/n
_cod_database_code 4500049

loop_
_symmetry_equiv_pos_as_xyz
'x, y, z'
'-x+1/2, y+1/2, -z+1/2'
'-x, -y, -z'
'x-1/2, -y-1/2, z-1/2'

loop_
_atom_site_label
_atom_site_type_symbol
_atom_site_fract_x
_atom_site_fract_y
_atom_site_fract_z
_atom_site_U_iso_or_equiv
_atom_site_adp_type
_atom_site_occupancy
_atom_site_symmetry_multiplicity
_atom_site_calc_flag
_atom_site_refinement_flags
B1 B 0.4205(4) 0.1838(4) 0.1895(3) 0.0501(16) Uani 1 1 d U
O1 O 0.3377(2) 0.1930(2) 0.13866(13) 0.0501(8) Uani 1 1 d U
O2 O 0.36859(19) 0.18923(18) 0.25293(12) 0.0390(7) Uani 1 1 d U
O3 O 0.5039(2) 0.25824(19) 0.18759(12) 0.0428(7) Uani 1 1 d U
O4 O 0.4766(2) 0.0937(2) 0.19636(12) 0.0446(7) Uani 1 1 d U
C10 C 0.2409(3) 0.1456(3) 0.1330(2) 0.0450(9) Uani 1 1 d U
C11 C 0.1589(3) 0.1604(3) 0.1747(2) 0.0456(9) Uani 1 1 d U
C12 C 0.0597(3) 0.1122(3) 0.16774(19) 0.0460(10) Uani 1 1 d U
H12 H 0.0054 0.1247 0.1950 0.055 Uiso 1 1 calc R
C13 C 0.0351(3) 0.0452(3) 0.12192(19) 0.0475(10) Uani 1 1 d U
H13 H -0.0317 0.0121 0.1191 0.057 Uiso 1 1 calc R
C14 C 0.1211(3) 0.0316(3) 0.0796(2) 0.0500(10) Uani 1 1 d U
H14 H 0.1101 -0.0105 0.0474 0.060 Uiso 1 1 calc R
C15 C 0.2176(3) 0.0802(3) 0.08683(19) 0.0468(10) Uani 1 1 d U
H15 H 0.2719 0.0693 0.0592 0.056 Uiso 1 1 calc R
C20 C 0.2771(3) 0.2443(3) 0.2566(2) 0.0440(9) Uani 1 1 d U
C21 C 0.1837(3) 0.2311(3) 0.2256(2) 0.0446(9) Uani 1 1 d U
C22 C 0.0852(3) 0.2880(3) 0.23294(19) 0.0464(10) Uani 1 1 d U
H22 H 0.0161 0.2807 0.2087 0.056 Uiso 1 1 calc R
C23 C 0.1045(3) 0.3575(3) 0.28165(19) 0.0500(10) Uani 1 1 d U
H23 H 0.0455 0.3940 0.2919 0.060 Uiso 1 1 calc R
C24 C 0.2069(3) 0.3669(3) 0.31033(19) 0.0499(10) Uani 1 1 d U
H24 H 0.2199 0.4156 0.3373 0.060 Uiso 1 1 calc R
C25 C 0.2992(3) 0.3092(3) 0.30359(19) 0.0448(9) Uani 1 1 d U
H25 H 0.3684 0.3139 0.3281 0.054 Uiso 1 1 calc R
C30 C 0.6000(4) 0.2560(3) 0.2257(2) 0.0488(10) Uani 1 1 d U
C31 C 0.6812(3) 0.1906(3) 0.2176(2) 0.0486(9) Uani 1 1 d U
C32 C 0.7828(3) 0.1926(3) 0.25640(19) 0.0488(10) Uani 1 1 d U
H32 H 0.8351 0.1468 0.2533 0.059 Uiso 1 1 calc R
C33 C 0.8089(3) 0.2632(3) 0.3009(2) 0.0510(10) Uani 1 1 d U
H33 H 0.8779 0.2658 0.3258 0.061 Uiso 1 1 calc R
C34 C 0.7278(3) 0.3260(3) 0.3048(2) 0.0502(10) Uani 1 1 d U
H34 H 0.7432 0.3739 0.3322 0.060 Uiso 1 1 calc R
C35 C 0.6242(3) 0.3220(3) 0.27031(19) 0.0479(10) Uani 1 1 d U
H35 H 0.5694 0.3645 0.2770 0.057 Uiso 1 1 calc R
C40 C 0.5664(4) 0.0775(3) 0.1579(2) 0.0521(10) Uani 1 1 d U
C41 C 0.6600(3) 0.1225(3) 0.1684(2) 0.0486(9) Uani 1 1 d U
C42 C 0.7412(3) 0.0992(3) 0.1307(2) 0.0500(10) Uani 1 1 d U
H42 H 0.8121 0.1261 0.1372 0.060 Uiso 1 1 calc R
C43 C 0.7212(3) 0.0363(3) 0.0829(2) 0.0517(10) Uani 1 1 d U
H43 H 0.7764 0.0249 0.0559 0.062 Uiso 1 1 calc R
C44 C 0.6245(3) -0.0072(3) 0.0755(2) 0.0534(11) Uani 1 1 d U
H44 H 0.6139 -0.0533 0.0461 0.064 Uiso 1 1 calc R
C45 C 0.5395(3) 0.0155(3) 0.1113(2) 0.0521(10) Uani 1 1 d U
H45 H 0.4676 -0.0097 0.1045 0.062 Uiso 1 1 calc R
P1 P 0.73564(9) 0.60191(9) 0.00561(6) 0.0472(3) Uani 1 1 d U
C50 C 0.7201(3) 0.5438(3) -0.0698(2) 0.0495(9) Uani 1 1 d U
C51 C 0.8052(3) 0.4761(3) -0.0725(2) 0.0495(10) Uani 1 1 d U
H51 H 0.8511 0.4554 -0.0375 0.059 Uiso 1 1 calc R
C52 C 0.8110(3) 0.4439(3) -0.1355(2) 0.0509(10) Uani 1 1 d U
H52 H 0.8646 0.4010 -0.1432 0.061 Uiso 1 1 calc R
C53 C 0.7397(3) 0.4752(3) -0.1836(2) 0.0507(10) Uani 1 1 d U
H53 H 0.7480 0.4530 -0.2237 0.061 Uiso 1 1 calc R
C54 C 0.6533(3) 0.5392(3) -0.1785(2) 0.0487(10) Uani 1 1 d U
H54 H 0.6041 0.5566 -0.2131 0.058 Uiso 1 1 calc R
C55 C 0.6460(3) 0.5748(3) -0.1180(2) 0.0493(10) Uani 1 1 d U
H55 H 0.5924 0.6182 -0.1110 0.059 Uiso 1 1 calc R
C56 C 0.6179(3) 0.6583(3) 0.0209(2) 0.0510(9) Uani 1 1 d U
C57 C 0.5647(3) 0.7335(3) -0.0122(2) 0.0518(10) Uani 1 1 d U
H57 H 0.6039 0.7560 -0.0444 0.062 Uiso 1 1 calc R
C58 C 0.4702(3) 0.7758(3) -0.0046(2) 0.0527(11) Uani 1 1 d U
H58 H 0.4456 0.8232 -0.0309 0.063 Uiso 1 1 calc R
C59 C 0.4054(3) 0.7474(3) 0.0453(2) 0.0500(10) Uani 1 1 d U
H59 H 0.3371 0.7739 0.0529 0.060 Uiso 1 1 calc R
C60 C 0.4564(3) 0.6726(3) 0.0835(2) 0.0515(10) Uani 1 1 d U
H60 H 0.4214 0.6549 0.1186 0.062 Uiso 1 1 calc R
C61 C 0.5487(3) 0.6287(3) 0.0711(2) 0.0509(10) Uani 1 1 d U
H61 H 0.5706 0.5780 0.0945 0.061 Uiso 1 1 calc R
C62 C 0.8466(3) 0.6804(3) 0.0054(2) 0.0518(9) Uani 1 1 d U
C63 C 0.9261(3) 0.6774(3) -0.0368(2) 0.0491(10) Uani 1 1 d U
H63 H 0.9154 0.6379 -0.0707 0.059 Uiso 1 1 calc R
C64 C 1.0222(3) 0.7311(3) -0.0311(2) 0.0502(10) Uani 1 1 d U
H64 H 1.0768 0.7262 -0.0593 0.060 Uiso 1 1 calc R
C65 C 1.0336(3) 0.7913(3) 0.0174(2) 0.0482(10) Uani 1 1 d U
H65 H 1.0993 0.8254 0.0240 0.058 Uiso 1 1 calc R
C66 C 0.9510(3) 0.8021(3) 0.0558(2) 0.0497(10) Uani 1 1 d U
H66 H 0.9580 0.8481 0.0854 0.060 Uiso 1 1 calc R
C67 C 0.8607(3) 0.7501(3) 0.0531(2) 0.0516(10) Uani 1 1 d U
H67 H 0.8068 0.7580 0.0814 0.062 Uiso 1 1 calc R
C68 C 0.7786(3) 0.5255(3) 0.0676(2) 0.0495(9) Uani 1 1 d U
C69 C 0.7078(3) 0.4466(3) 0.0641(2) 0.0495(10) Uani 1 1 d U
H69 H 0.6499 0.4377 0.0318 0.059 Uiso 1 1 calc R
C70 C 0.7338(3) 0.3817(3) 0.11497(19) 0.0499(10) Uani 1 1 d U
H70 H 0.6963 0.3271 0.1153 0.060 Uiso 1 1 calc R
C71 C 0.8178(3) 0.4057(3) 0.1633(2) 0.0524(10) Uani 1 1 d U
H71 H 0.8327 0.3651 0.1962 0.063 Uiso 1 1 calc R
C72 C 0.8804(3) 0.4837(3) 0.1665(2) 0.0527(10) Uani 1 1 d U
H72 H 0.9355 0.4955 0.1996 0.063 Uiso 1 1 calc R
C73 C 0.8551(3) 0.5454(3) 0.1154(2) 0.0519(10) Uani 1 1 d U
H73 H 0.8928 0.6001 0.1159 0.062 Uiso 1 1 calc R

loop_
_atom_site_aniso_label
_atom_site_aniso_U_11
_atom_site_aniso_U_22
_atom_site_aniso_U_33
_atom_site_aniso_U_23
_atom_site_aniso_U_13
_atom_site_aniso_U_12
B1 0.050(2) 0.050(2) 0.049(2) 0.0022(17) 0.0040(17) 0.0004(17)
O1 0.0476(12) 0.0505(15) 0.0521(15) -0.0014(13) 0.0048(11) 0.0000(12)
O2 0.0391(11) 0.0397(14) 0.0381(14) 0.0012(11) 0.0039(11) -0.0031(11)
O3 0.0460(12) 0.0421(15) 0.0404(14) 0.0030(12) 0.0047(10) -0.0023(12)
O4 0.0410(12) 0.0458(15) 0.0462(14) 0.0017(12) 0.0002(10) 0.0014(12)
C10 0.0456(14) 0.0450(18) 0.0443(17) 0.0030(13) 0.0039(12) 0.0008(13)
C11 0.0458(14) 0.0464(17) 0.0446(16) -0.0004(13) 0.0034(12) 0.0009(12)
C12 0.0455(15) 0.0464(18) 0.0459(17) 0.0002(13) 0.0043(13) -0.0002(13)
C13 0.0487(15) 0.0467(18) 0.0471(18) 0.0003(14) 0.0047(13) -0.0003(14)
C14 0.0508(16) 0.0490(18) 0.0501(18) -0.0032(14) 0.0050(13) -0.0007(14)
C15 0.0461(15) 0.0483(18) 0.0462(17) -0.0009(13) 0.0055(13) 0.0019(13)
C20 0.0443(13) 0.0442(17) 0.0431(17) 0.0027(13) 0.0027(13) 0.0011(13)
C21 0.0443(13) 0.0451(17) 0.0441(16) 0.0018(13) 0.0028(12) 0.0004(12)
C22 0.0449(14) 0.0467(17) 0.0481(17) 0.0011(13) 0.0075(13) -0.0002(13)
C23 0.0503(14) 0.0511(18) 0.0491(18) -0.0013(14) 0.0075(14) 0.0001(14)
C24 0.0510(15) 0.0504(18) 0.0484(18) -0.0019(14) 0.0059(13) 0.0001(13)
C25 0.0490(15) 0.0427(17) 0.0428(17) 0.0013(13) 0.0046(13) -0.0010(13)
C30 0.0488(15) 0.0476(17) 0.0498(17) -0.0004(13) 0.0048(13) 0.0003(13)
C31 0.0473(14) 0.0503(17) 0.0485(17) 0.0009(13) 0.0063(12) 0.0006(12)
C32 0.0488(15) 0.0508(17) 0.0467(17) 0.0027(14) 0.0046(13) -0.0007(14)
C33 0.0512(15) 0.0509(18) 0.0514(18) -0.0002(14) 0.0068(14) -0.0011(13)
C34 0.0480(15) 0.0516(18) 0.0509(18) 0.0006(15) 0.0047(13) -0.0004(14)
C35 0.0503(15) 0.0482(17) 0.0452(17) 0.0003(13) 0.0049(13) -0.0036(14)
C40 0.0506(15) 0.0536(19) 0.0524(18) -0.0021(14) 0.0063(13) -0.0018(14)
C41 0.0459(14) 0.0501(17) 0.0499(17) -0.0005(13) 0.0057(12) 0.0010(13)
C42 0.0500(15) 0.0515(18) 0.0491(17) -0.0002(14) 0.0076(13) 0.0007(14)
C43 0.0516(15) 0.0525(19) 0.0513(18) -0.0020(14) 0.0065(14) 0.0005(14)
C44 0.0538(16) 0.0543(19) 0.0523(18) -0.0007(14) 0.0069(14) -0.0008(14)
C45 0.0507(15) 0.0502(18) 0.0551(18) -0.0020(14) 0.0042(13) 0.0022(14)
P1 0.0465(6) 0.0467(7) 0.0481(7) -0.0020(6) 0.0036(5) -0.0010(6)
C50 0.0507(16) 0.0496(17) 0.0483(12) -0.0007(12) 0.0050(12) -0.0010(12)
C51 0.0486(16) 0.0494(18) 0.0506(14) -0.0026(14) 0.0053(14) -0.0020(13)
C52 0.0512(17) 0.0503(19) 0.0510(16) -0.0011(14) 0.0052(13) 0.0015(14)
C53 0.0508(17) 0.0519(19) 0.0498(15) -0.0009(15) 0.0069(13) -0.0006(14)
C54 0.0495(16) 0.0482(19) 0.0483(14) 0.0002(15) 0.0049(14) -0.0012(14)
C55 0.0493(17) 0.0489(19) 0.0498(14) -0.0016(14) 0.0047(13) -0.0009(14)
C56 0.0511(13) 0.0519(17) 0.0501(17) -0.0018(13) 0.0050(12) 0.0009(12)
C57 0.0519(16) 0.0518(18) 0.0522(18) 0.0023(14) 0.0069(14) 0.0013(13)
C58 0.0537(16) 0.0522(18) 0.0525(18) 0.0012(14) 0.0063(14) 0.0010(13)
C59 0.0504(16) 0.0494(18) 0.0502(18) 0.0006(15) 0.0049(13) -0.0013(14)
C60 0.0513(16) 0.0518(18) 0.0519(18) 0.0009(14) 0.0067(13) 0.0019(14)
C61 0.0502(15) 0.0520(18) 0.0505(17) 0.0013(14) 0.0050(13) -0.0003(13)
C62 0.0528(14) 0.0508(16) 0.0522(17) -0.0011(12) 0.0061(13) -0.0042(13)
C63 0.0490(15) 0.0489(18) 0.0492(17) -0.0012(14) 0.0035(13) 0.0002(13)
C64 0.0502(15) 0.0498(19) 0.0510(17) -0.0009(14) 0.0066(14) -0.0002(14)
C65 0.0464(15) 0.0480(18) 0.0497(18) 0.0014(14) 0.0023(13) 0.0008(14)
C66 0.0503(16) 0.0499(18) 0.0490(17) -0.0016(14) 0.0053(13) -0.0016(13)
C67 0.0510(16) 0.0514(17) 0.0528(17) -0.0034(14) 0.0074(14) -0.0026(13)
C68 0.0491(16) 0.0504(15) 0.0494(14) -0.0004(13) 0.0067(13) 0.0001(12)
C69 0.0496(17) 0.0499(16) 0.0497(17) 0.0016(13) 0.0088(14) 0.0020(13)
C70 0.0495(17) 0.0516(17) 0.0488(17) -0.0003(13) 0.0068(13) 0.0034(14)
C71 0.0520(17) 0.0545(17) 0.0510(17) -0.0014(15) 0.0057(13) -0.0007(14)
C72 0.0525(17) 0.0523(17) 0.0533(17) -0.0006(14) 0.0057(14) 0.0010(14)
C73 0.0523(17) 0.0517(17) 0.0516(16) -0.0010(13) 0.0042(13) 0.0021(14)

loop_
_atom_type_symbol
_atom_type_description
_atom_type_scat_dispersion_real
_atom_type_scat_dispersion_imag
_atom_type_scat_source
C C 0.0181 0.0000 'International Tables Vol C Tables 4.2.6.8 and 6.1.1.4'
H H 0.0000 0.0000 'International Tables Vol C Tables 4.2.6.8 and 6.1.1.4'
B B 0.0090 0.0000 'International Tables Vol C Tables 4.2.6.8 and 6.1.1.4'
O O 0.0492 0.0000 'International Tables Vol C Tables 4.2.6.8 and 6.1.1.4'
P P 0.2955 0.0000 'International Tables Vol C Tables 4.2.6.8 and 6.1.1.4'

loop_
_geom_angle_atom_site_label_1
_geom_angle_atom_site_label_2
_geom_angle_atom_site_label_3
_geom_angle
_geom_angle_publ_flag
O1 B1 O3 108.8(4) y
O1 B1 O4 115.8(5) y
O3 B1 O4 112.4(4) y
O1 B1 O2 111.3(4) y
O3 B1 O2 108.0(4) y
O4 B1 O2 100.0(4) y
C10 O1 B1 123.1(4) y
C20 O2 B1 118.1(3) y
C30 O3 B1 119.6(4) y
C40 O4 B1 116.3(4) y
O1 C10 C15 122.6(4) y
O1 C10 C11 120.2(4) y
C15 C10 C11 117.3(4) y
C12 C11 C10 119.4(4) y
C12 C11 C21 122.8(4) y
C10 C11 C21 117.8(4) y
C11 C12 C13 124.2(4) y
C11 C12 H12 117.9 ?
C13 C12 H12 117.9 ?
C12 C13 C14 115.0(4) y
C12 C13 H13 122.5 ?
C14 C13 H13 122.5 ?
C15 C14 C13 119.9(4) y
C15 C14 H14 120 ?
C13 C14 H14 120 ?
C14 C15 C10 124.2(4) y
C14 C15 H15 117.9 ?
C10 C15 H15 117.9 ?
C21 C20 O2 122.8(5) y
C21 C20 C25 125.6(5) y
O2 C20 C25 111.3(4) y
C20 C21 C22 121.7(5) y
C20 C21 C11 125.8(4) y
C22 C21 C11 112.4(4) y
C21 C22 C23 114.6(4) y
C21 C22 H22 122.7 ?
C23 C22 H22 122.7 ?
C24 C23 C22 118.3(4) y
C24 C23 H23 120.8 ?
C22 C23 H23 120.8 ?
C23 C24 C25 125.4(5) y
C23 C24 H24 117.3 ?
C25 C24 H24 117.3 ?
C20 C25 C24 113.8(4) y
C20 C25 H25 123.1 ?
C24 C25 H25 123.1 ?
O3 C30 C35 120.5(4) y
O3 C30 C31 120.2(4) y
C35 C30 C31 119.1(4) y
C32 C31 C30 118.7(4) y
C32 C31 C41 121.1(4) y
C30 C31 C41 120.2(4) y
C31 C32 C33 121.7(4) y
C31 C32 H32 119.1 ?
C33 C32 H32 119.1 ?
C34 C33 C32 116.4(4) y
C34 C33 H33 121.8 ?
C32 C33 H33 121.8 ?
C33 C34 C35 122.9(5) y
C33 C34 H34 118.5 ?
C35 C34 H34 118.5 ?
C34 C35 C30 120.9(4) y
C34 C35 H35 119.5 ?
C30 C35 H35 119.5 ?
C41 C40 C45 127.4(5) y
C41 C40 O4 119.2(4) y
C45 C40 O4 113.4(4) y
C40 C41 C42 114.2(5) y
C40 C41 C31 124.5(4) y
C42 C41 C31 121.3(4) y
C41 C42 C43 121.8(4) y
C41 C42 H42 119.1 ?
C43 C42 H42 119.1 ?
C44 C43 C42 120.3(5) y
C44 C43 H43 119.8 ?
C42 C43 H43 119.8 ?
C43 C44 C45 119.6(5) y
C43 C44 H44 120.2 ?
C45 C44 H44 120.2 ?
C44 C45 C40 116.2(4) y
C44 C45 H45 121.9 ?
C40 C45 H45 121.9 ?
C56 P1 C62 107.6(2) y
C56 P1 C68 110.9(2) y
C62 P1 C68 105.7(2) y
C56 P1 C50 113.3(2) y
C62 P1 C50 108.9(2) y
C68 P1 C50 110.2(2) y
C55 C50 C51 127.8(4) y
C55 C50 P1 120.2(4) y
C51 C50 P1 111.3(3) y
C50 C51 C52 112.0(4) y
C50 C51 H51 124 ?
C52 C51 H51 124 ?
C53 C52 C51 120.7(4) y
C53 C52 H52 119.6 ?
C51 C52 H52 119.6 ?
C52 C53 C54 125.5(5) y
C52 C53 H53 117.3 ?
C54 C53 H53 117.3 ?
C55 C54 C53 116.0(4) y
C55 C54 H54 122 ?
C53 C54 H54 122 ?
C50 C55 C54 117.9(4) y
C50 C55 H55 121.1 ?
C54 C55 H55 121.1 ?
C57 C56 C61 109.8(4) y
C57 C56 P1 128.7(4) y
C61 C56 P1 121.4(4) y
C58 C57 C56 130.9(5) y
C58 C57 H57 114.6 ?
C56 C57 H57 114.6 ?
C57 C58 C59 118.5(4) y
C57 C58 H58 120.8 ?
C59 C58 H58 120.8 ?
C58 C59 C60 114.3(4) y
C58 C59 H59 122.9 ?
C60 C59 H59 122.9 ?
C61 C60 C59 124.4(4) y
C61 C60 H60 117.8 ?
C59 C60 H60 117.8 ?
C60 C61 C56 121.8(4) y
C60 C61 H61 119.1 ?
C56 C61 H61 119.1 ?
C63 C62 C67 116.4(4) y
C63 C62 P1 123.0(4) y
C67 C62 P1 120.5(4) y
C62 C63 C64 122.5(4) y
C62 C63 H63 118.7 ?
C64 C63 H63 118.7 ?
C65 C64 C63 117.6(4) y
C65 C64 H64 121.2 ?
C63 C64 H64 121.2 ?
C66 C65 C64 121.1(4) y
C66 C65 H65 119.5 ?
C64 C65 H65 119.5 ?
C67 C66 C65 122.6(5) y
C67 C66 H66 118.7 ?
C65 C66 H66 118.7 ?
C66 C67 C62 119.2(4) y
C66 C67 H67 120.4 ?
C62 C67 H67 120.4 ?
C73 C68 C69 124.8(5) y
C73 C68 P1 123.2(4) y
C69 C68 P1 111.3(3) y
C68 C69 C70 115.0(4) y
C68 C69 H69 122.5 ?
C70 C69 H69 122.5 ?
C71 C70 C69 117.1(4) y
C71 C70 H70 121.5 ?
C69 C70 H70 121.5 ?
C72 C71 C70 126.1(5) y
C72 C71 H71 116.9 ?
C70 C71 H71 116.9 ?
C71 C72 C73 115.8(4) y
C71 C72 H72 122.1 ?
C73 C72 H72 122.1 ?
C68 C73 C72 120.8(5) y
C68 C73 H73 119.6 ?
C72 C73 H73 119.6 ?

loop_
_geom_bond_atom_site_label_1
_geom_bond_atom_site_label_2
_geom_bond_distance
_geom_bond_publ_flag
B1 O1 1.392(5) y
B1 O3 1.491(6) y
B1 O4 1.501(6) y
B1 O2 1.544(6) y
O1 C10 1.345(4) y
O2 C20 1.371(4) y
O3 C30 1.331(4) y
O4 C40 1.429(4) y
C10 C15 1.394(5) y
C10 C11 1.400(5) y
C11 C12 1.374(5) y
C11 C21 1.519(5) y
C12 C13 1.407(5) y
C12 H12 0.93 ?
C13 C14 1.443(5) y
C13 H13 0.93 ?
C14 C15 1.350(5) y
C14 H14 0.93 ?
C15 H15 0.93 ?
C20 C21 1.247(5) y
C20 C25 1.398(5) y
C21 C22 1.466(5) y
C22 C23 1.468(5) y
C22 H22 0.93 ?
C23 C24 1.312(5) y
C23 H23 0.93 ?
C24 C25 1.412(5) y
C24 H24 0.93 ?
C25 H25 0.93 ?
C30 C35 1.380(5) y
C30 C31 1.394(5) y
C31 C32 1.391(5) y
C31 C41 1.463(6) y
C32 C33 1.430(5) y
C32 H32 0.93 ?
C33 C34 1.351(5) y
C33 H33 0.93 ?
C34 C35 1.368(5) y
C34 H34 0.93 ?
C35 H35 0.93 ?
C40 C41 1.298(5) y
C40 C45 1.370(5) y
C41 C42 1.361(5) y
C42 C43 1.389(5) y
C42 H42 0.93 ?
C43 C44 1.313(5) y
C43 H43 0.93 ?
C44 C45 1.368(5) y
C44 H44 0.93 ?
C45 H45 0.93 ?
P1 C56 1.691(4) y
P1 C62 1.763(4) y
P1 C68 1.779(5) y
P1 C50 1.819(4) y
C50 C55 1.363(5) y
C50 C51 1.433(5) y
C51 C52 1.434(5) y
C51 H51 0.93 ?
C52 C53 1.345(5) y
C52 H52 0.93 ?
C53 C54 1.413(5) y
C53 H53 0.93 ?
C54 C55 1.405(5) y
C54 H54 0.93 ?
C55 H55 0.93 ?
C56 C57 1.437(5) y
C56 C61 1.479(5) y
C57 C58 1.311(5) y
C57 H57 0.93 ?
C58 C59 1.438(5) y
C58 H58 0.93 ?
C59 C60 1.474(5) y
C59 H59 0.93 ?
C60 C61 1.326(5) y
C60 H60 0.93 ?
C61 H61 0.93 ?
C62 C63 1.368(5) y
C62 C67 1.453(6) y
C63 C64 1.389(5) y
C63 H63 0.93 ?
C64 C65 1.365(5) y
C64 H64 0.93 ?
C65 C66 1.350(5) y
C65 H65 0.93 ?
C66 C67 1.319(5) y
C66 H66 0.93 ?
C67 H67 0.93 ?
C68 C73 1.329(5) y
C68 C69 1.444(5) y
C69 C70 1.463(5) y
C69 H69 0.93 ?
C70 C71 1.405(5) y
C70 H70 0.93 ?
C71 C72 1.378(5) y
C71 H71 0.93 ?
C72 C73 1.433(5) y
C72 H72 0.93 ?
C73 H73 0.93 ?

loop_
_geom_torsion_atom_site_label_1
_geom_torsion_atom_site_label_2
_geom_torsion_atom_site_label_3
_geom_torsion_atom_site_label_4
_geom_torsion
_geom_torsion_publ_flag
O3 B1 O1 C10 -168.5(4) y
O4 B1 O1 C10 63.6(6) y
O2 B1 O1 C10 -49.7(6) y
O1 B1 O2 C20 -33.4(6) y
O3 B1 O2 C20 86.0(4) y
O4 B1 O2 C20 -156.3(3) y
O1 B1 O3 C30 -169.7(4) y
O4 B1 O3 C30 -40.0(6) y
O2 B1 O3 C30 69.3(5) y
O1 B1 O4 C40 81.9(5) y
O3 B1 O4 C40 -44.2(5) y
O2 B1 O4 C40 -158.5(3) y
B1 O1 C10 C15 -111.5(5) y
B1 O1 C10 C11 68.0(6) y
O1 C10 C11 C12 179.1(4) y
C15 C10 C11 C12 -1.4(7) y
O1 C10 C11 C21 0.1(6) y
C15 C10 C11 C21 179.6(4) y
C10 C11 C12 C13 2.3(7) y
C21 C11 C12 C13 -178.8(4) y
C11 C12 C13 C14 -2.3(6) y
C12 C13 C14 C15 1.6(6) y
C13 C14 C15 C10 -0.9(7) y
O1 C10 C15 C14 -179.7(4) y
C11 C10 C15 C14 0.8(7) y
B1 O2 C20 C21 64.8(6) y
B1 O2 C20 C25 -121.5(4) y
O2 C20 C21 C22 176.5(4) y
C25 C20 C21 C22 3.8(8) y
O2 C20 C21 C11 -6.9(8) y
C25 C20 C21 C11 -179.6(4) y
C12 C11 C21 C20 140.8(5) y
C10 C11 C21 C20 -40.2(7) y
C12 C11 C21 C22 -42.3(6) y
C10 C11 C21 C22 136.6(4) y
C20 C21 C22 C23 -3.1(6) y
C11 C21 C22 C23 179.9(4) y
C21 C22 C23 C24 4.8(6) y
C22 C23 C24 C25 -7.5(7) y
C21 C20 C25 C24 -5.4(7) y
O2 C20 C25 C24 -178.9(3) y
C23 C24 C25 C20 7.5(7) y
B1 O3 C30 C35 -118.3(5) y
B1 O3 C30 C31 66.6(6) y
O3 C30 C31 C32 177.2(4) y
C35 C30 C31 C32 2.1(7) y
O3 C30 C31 C41 -1.8(7) y
C35 C30 C31 C41 -176.9(4) y
C30 C31 C32 C33 -4.6(7) y
C41 C31 C32 C33 174.5(4) y
C31 C32 C33 C34 2.4(7) y
C32 C33 C34 C35 2.3(7) y
C33 C34 C35 C30 -4.8(7) y
O3 C30 C35 C34 -172.7(4) y
C31 C30 C35 C34 2.4(7) y
B1 O4 C40 C41 67.4(5) y
B1 O4 C40 C45 -110.6(5) y
C45 C40 C41 C42 -4.8(8) y
O4 C40 C41 C42 177.5(4) y
C45 C40 C41 C31 177.3(5) y
O4 C40 C41 C31 -0.4(7) y
C32 C31 C41 C40 134.6(5) y
C30 C31 C41 C40 -46.3(7) y
C32 C31 C41 C42 -43.1(7) y
C30 C31 C41 C42 135.9(5) y
C40 C41 C42 C43 3.7(7) y
C31 C41 C42 C43 -178.4(4) y
C41 C42 C43 C44 -4.7(7) y
C42 C43 C44 C45 6.1(7) y
C43 C44 C45 C40 -6.5(7) y
C41 C40 C45 C44 6.3(8) y
O4 C40 C45 C44 -175.9(4) y
C56 P1 C50 C55 27.3(4) y
C62 P1 C50 C55 -92.4(4) y
C68 P1 C50 C55 152.1(3) y
C56 P1 C50 C51 -162.0(3) y
C62 P1 C50 C51 78.4(4) y
C68 P1 C50 C51 -37.1(4) y
C55 C50 C51 C52 3.3(7) y
P1 C50 C51 C52 -166.6(3) y
C50 C51 C52 C53 -1.8(6) y
C51 C52 C53 C54 -1.1(7) y
C52 C53 C54 C55 2.9(7) y
C51 C50 C55 C54 -1.7(7) y
P1 C50 C55 C54 167.4(3) y
C53 C54 C55 C50 -1.4(6) y
C62 P1 C56 C57 55.8(5) y
C68 P1 C56 C57 170.9(4) y
C50 P1 C56 C57 -64.6(5) y
C62 P1 C56 C61 -129.0(4) y
C68 P1 C56 C61 -13.9(4) y
C50 P1 C56 C61 110.6(4) y
C61 C56 C57 C58 -0.4(7) y
P1 C56 C57 C58 175.3(4) y
C56 C57 C58 C59 1.7(8) y
C57 C58 C59 C60 0.9(6) y
C58 C59 C60 C61 -5.4(7) y
C59 C60 C61 C56 7.3(7) y
C57 C56 C61 C60 -4.1(6) y
P1 C56 C61 C60 179.9(3) y
C56 P1 C62 C63 -140.5(4) y
C68 P1 C62 C63 101.0(4) y
C50 P1 C62 C63 -17.3(5) y
C56 P1 C62 C67 42.6(4) y
C68 P1 C62 C67 -75.9(4) y
C50 P1 C62 C67 165.7(4) y
C67 C62 C63 C64 6.7(7) y
P1 C62 C63 C64 -170.3(3) y
C62 C63 C64 C65 -2.8(7) y
C63 C64 C65 C66 -4.1(7) y
C64 C65 C66 C67 6.8(7) y
C65 C66 C67 C62 -2.5(7) y
C63 C62 C67 C66 -4.1(7) y
P1 C62 C67 C66 173.0(3) y
C56 P1 C68 C73 -94.3(4) y
C62 P1 C68 C73 21.9(5) y
C50 P1 C68 C73 139.4(4) y
C56 P1 C68 C69 76.6(4) y
C62 P1 C68 C69 -167.1(3) y
C50 P1 C68 C69 -49.7(4) y
C73 C68 C69 C70 -6.6(6) y
P1 C68 C69 C70 -177.3(3) y
C68 C69 C70 C71 4.4(6) y
C69 C70 C71 C72 -1.8(7) y
C70 C71 C72 C73 0.5(7) y
C69 C68 C73 C72 5.6(7) y
P1 C68 C73 C72 175.3(3) y
C71 C72 C73 C68 -2.3(6) y
